data_2224737
loop_
_publ_author_name
'Gallardo, Hugo'
'Girotto, Edivandro'
'Bortoluzzi, Adailton J.'

_publ_section_title
;
 1-(5-Hydroxy-1-phenyl-3-trifluoromethyl-1<i>H</i>-pyrazol-1-yl)ethanone
;
_journal_coeditor_code PV2233
_journal_issue 1
_journal_name_full 'Acta Crystallographica Section E'
_journal_page_first o75
_journal_page_last o76
_journal_paper_doi 10.1107/S1600536809051745
_journal_volume 66
_journal_year 2010
_chemical_formula_iupac 'C12 H9 F3 N2 O2'
_chemical_formula_moiety 'C12 H9 F3 N2 O2'
_chemical_formula_sum 'C12 H9 F3 N2 O2'
_chemical_formula_weight 270.21
_chemical_name_systematic
;
1-(5-Hydroxy-1-phenyl-3-trifluoromethyl-1<i>H</i>-pyrazol-1-yl)ethanone
;
_space_group_IT_number 2
_symmetry_cell_setting triclinic
_symmetry_space_group_name_Hall '-P 1'
_symmetry_space_group_name_H-M 'P -1'
_atom_sites_solution_hydrogens geom
_atom_sites_solution_primary direct
_atom_sites_solution_secondary difmap
_audit_creation_method SHELXL-97
_cell_angle_alpha 78.591(11)
_cell_angle_beta 80.090(17)
_cell_angle_gamma 78.791(18)
_cell_formula_units_Z 4
_cell_length_a 7.4779(19)
_cell_length_b 11.9390(18)
_cell_length_c 13.8587(14)
_cell_measurement_reflns_used 25
_cell_measurement_temperature 293(2)
_cell_measurement_theta_max 18.59
_cell_measurement_theta_min 5.35
_cell_volume 1178.2(4)
_computing_cell_refinement 'CAD-4 Software (Enraf--Nonius, 1989)'
_computing_data_collection 'CAD-4 Software (Enraf--Nonius, 1989)'
_computing_data_reduction 'HELENA (Spek, 1996)'
_computing_molecular_graphics
;
PLATON (Spek, 2009)
;
_computing_publication_material
;
SHELXL97 (Sheldrick, 2008)
;
_computing_structure_refinement 'SHELXL97 (Sheldrick, 2008)'
_computing_structure_solution 'SIR97 (Altomare <i>et al.</i>,  1999)'
_diffrn_ambient_temperature 293(2)
_diffrn_measured_fraction_theta_full 0.990
_diffrn_measured_fraction_theta_max 0.990
_diffrn_measurement_device_type 'Enraf--Nonius CAD-4'
_diffrn_measurement_method \w/2\q
_diffrn_radiation_monochromator graphite
_diffrn_radiation_source 'fine-focus sealed tube'
_diffrn_radiation_type MoK\a
_diffrn_radiation_wavelength 0.71069
_diffrn_reflns_av_R_equivalents 0.0253
_diffrn_reflns_av_sigmaI/netI 0.0626
_diffrn_reflns_limit_h_max 9
_diffrn_reflns_limit_h_min -9
_diffrn_reflns_limit_k_max 14
_diffrn_reflns_limit_k_min -14
_diffrn_reflns_limit_l_max 0
_diffrn_reflns_limit_l_min -17
_diffrn_reflns_number 4766
_diffrn_reflns_theta_full 25.97
_diffrn_reflns_theta_max 25.97
_diffrn_reflns_theta_min 1.51
_diffrn_standards_decay_% 1
_diffrn_standards_interval_count 200
_diffrn_standards_number 3
_exptl_absorpt_coefficient_mu 0.137
_exptl_absorpt_correction_type none
_exptl_crystal_colour yellow
_exptl_crystal_density_diffrn 1.523
_exptl_crystal_density_method 'not measured'
_exptl_crystal_description prismatic
_exptl_crystal_F_000 552
_exptl_crystal_size_max 0.40
_exptl_crystal_size_mid 0.33
_exptl_crystal_size_min 0.13
_refine_diff_density_max 0.197
_refine_diff_density_min -0.205
_refine_ls_extinction_method none
_refine_ls_goodness_of_fit_ref 1.039
_refine_ls_hydrogen_treatment constr
_refine_ls_matrix_type full
_refine_ls_number_parameters 373
_refine_ls_number_reflns 4567
_refine_ls_number_restraints 81
_refine_ls_restrained_S_all 1.034
_refine_ls_R_factor_all 0.1488
_refine_ls_R_factor_gt 0.0551
_refine_ls_shift/su_max 0.001
_refine_ls_shift/su_mean 0.000
_refine_ls_structure_factor_coef Fsqd
_refine_ls_weighting_details 'calc w=1/[\s^2^(Fo^2^)+(0.0571P)^2^+0.4943P] where P=(Fo^2^+2Fc^2^)/3'
_refine_ls_weighting_scheme calc
_refine_ls_wR_factor_gt 0.1351
_refine_ls_wR_factor_ref 0.1649
_reflns_number_gt 2268
_reflns_number_total 4567
_reflns_threshold_expression I>2\s(I)
_cod_data_source_file pv2233.cif
_cod_data_source_block I
_cod_database_code 2224737
_cod_database_fobs_code 2224737

loop_
_symmetry_equiv_pos_as_xyz
'x, y, z'
'-x, -y, -z'

loop_
_atom_site_type_symbol
_atom_site_label
_atom_site_fract_x
_atom_site_fract_y
_atom_site_fract_z
_atom_site_U_iso_or_equiv
_atom_site_adp_type
_atom_site_calc_flag
_atom_site_refinement_flags
_atom_site_occupancy
_atom_site_disorder_assembly
_atom_site_disorder_group
N N1 0.4429(3) 0.5800(2) 0.73982(18) 0.0517(7) Uani d . 1 . .
N N2 0.4653(4) 0.6690(2) 0.66084(18) 0.0585(7) Uani d . 1 . .
C C3 0.4755(5) 0.7585(3) 0.7002(2) 0.0557(8) Uani d . 1 . .
C C4 0.4619(4) 0.7333(3) 0.8049(2) 0.0524(8) Uani d . 1 . .
C C5 0.4399(4) 0.6175(3) 0.8262(2) 0.0536(8) Uani d . 1 . .
O O5 0.4173(3) 0.55236(19) 0.91394(16) 0.0695(7) Uani d . 1 . .
H H5 0.4804 0.6027 0.9610 0.083 Uiso d R 1 . .
C C6 0.4214(4) 0.4699(3) 0.7213(2) 0.0508(8) Uani d . 1 . .
C C7 0.4301(5) 0.3738(3) 0.7950(3) 0.0668(10) Uani d . 1 . .
H H7 0.4494 0.3792 0.8583 0.080 Uiso calc R 1 . .
C C8 0.4099(5) 0.2695(3) 0.7735(3) 0.0749(11) Uani d . 1 . .
H H8 0.4140 0.2046 0.8233 0.090 Uiso calc R 1 . .
C C9 0.3840(5) 0.2594(3) 0.6807(3) 0.0738(11) Uani d . 1 . .
H H9 0.3725 0.1881 0.6670 0.089 Uiso calc R 1 . .
C C10 0.3752(5) 0.3559(3) 0.6079(3) 0.0718(10) Uani d . 1 . .
H H10 0.3567 0.3499 0.5446 0.086 Uiso calc R 1 . .
C C11 0.3934(5) 0.4620(3) 0.6275(2) 0.0633(9) Uani d . 1 . .
H H11 0.3869 0.5271 0.5779 0.076 Uiso calc R 1 . .
C C12 0.4960(7) 0.8687(3) 0.6304(3) 0.0751(11) Uani d . 1 . .
F F1 0.5010(8) 0.8597(3) 0.5363(2) 0.1229(17) Uani d PDU 0.929(6) . .
F F1'' 0.362(5) 0.899(4) 0.585(3) 0.119(13) Uani d PDU 0.071(6) . .
F F2 0.3541(5) 0.9518(2) 0.6488(3) 0.1112(14) Uani d PDU 0.929(6) . .
F F2'' 0.508(7) 0.955(3) 0.667(3) 0.106(11) Uani d PDU 0.071(6) . .
F F3 0.6442(6) 0.9097(3) 0.6361(3) 0.1119(14) Uani d PDU 0.929(6) . .
F F3'' 0.637(6) 0.850(3) 0.573(3) 0.096(12) Uani d PDU 0.071(6) . .
C C13 0.4653(5) 0.7924(3) 0.8855(3) 0.0643(9) Uani d . 1 . .
O O13 0.4473(4) 0.7366(2) 0.97198(18) 0.0839(8) Uani d . 1 . .
C C14 0.4909(6) 0.9153(3) 0.8704(3) 0.0849(12) Uani d . 1 . .
H H14A 0.4708 0.9407 0.9335 0.127 Uiso calc R 1 . .
H H14B 0.4046 0.9625 0.8290 0.127 Uiso calc R 1 . .
H H14C 0.6140 0.9221 0.8388 0.127 Uiso calc R 1 . .
N N1' 0.9141(4) 0.4419(2) 0.7688(2) 0.0561(7) Uani d . 1 . .
N N2' 0.9250(4) 0.3460(2) 0.8425(2) 0.0612(7) Uani d . 1 . .
C C3' 0.9172(4) 0.2592(3) 0.7996(3) 0.0587(9) Uani d . 1 . .
C C4' 0.9010(4) 0.2929(3) 0.6972(2) 0.0578(9) Uani d . 1 . .
C C5' 0.8996(4) 0.4117(3) 0.6816(2) 0.0569(8) Uani d . 1 . .
O O5' 0.8858(3) 0.4856(2) 0.59906(17) 0.0747(7) Uani d . 1 . .
H H5' 0.8542 0.4376 0.5487 0.090 Uiso d R 1 . .
C C6' 0.9283(4) 0.5517(3) 0.7911(2) 0.0536(8) Uani d . 1 . .
C C7' 0.9738(5) 0.6410(3) 0.7169(3) 0.0655(9) Uani d . 1 . .
H H7' 0.9917 0.6317 0.6506 0.079 Uiso calc R 1 . .
C C8' 0.9925(5) 0.7435(3) 0.7409(3) 0.0737(11) Uani d . 1 . .
H H8' 1.0230 0.8038 0.6908 0.088 Uiso calc R 1 . .
C C9' 0.9668(5) 0.7580(3) 0.8383(3) 0.0778(11) Uani d . 1 . .
H H9' 0.9813 0.8276 0.8542 0.093 Uiso calc R 1 . .
C C10' 0.9198(5) 0.6702(3) 0.9119(3) 0.0768(11) Uani d . 1 . .
H H10' 0.9013 0.6805 0.9779 0.092 Uiso calc R 1 . .
C C11' 0.8993(5) 0.5662(3) 0.8896(3) 0.0652(9) Uani d . 1 . .
H H11' 0.8666 0.5067 0.9399 0.078 Uiso calc R 1 . .
C C12' 0.9344(6) 0.1406(3) 0.8617(3) 0.0736(10) Uani d . 1 . .
F F1' 1.0741(4) 0.06809(19) 0.8220(2) 0.1054(8) Uani d . 1 . .
F F2' 0.9629(4) 0.14090(19) 0.95283(18) 0.1084(9) Uani d . 1 . .
F F3' 0.7860(3) 0.09262(18) 0.86974(18) 0.0964(8) Uani d . 1 . .
C C13' 0.8886(5) 0.2391(3) 0.6145(3) 0.0726(10) Uani d . 1 . .
O O13' 0.8789(4) 0.3019(3) 0.5317(2) 0.0953(9) Uani d . 1 . .
C C14' 0.8891(7) 0.1121(3) 0.6241(3) 0.0989(14) Uani d . 1 . .
H H14D 0.8621 0.0961 0.5635 0.148 Uiso calc R 1 . .
H H14E 0.7975 0.0886 0.6780 0.148 Uiso calc R 1 . .
H H14F 1.0081 0.0701 0.6371 0.148 Uiso calc R 1 . .

loop_
_atom_site_aniso_label
_atom_site_aniso_U_11
_atom_site_aniso_U_22
_atom_site_aniso_U_33
_atom_site_aniso_U_12
_atom_site_aniso_U_13
_atom_site_aniso_U_23
N1 0.0614(17) 0.0456(15) 0.0463(16) -0.0126(12) -0.0084(13) 0.0007(12)
N2 0.077(2) 0.0473(16) 0.0473(16) -0.0152(13) -0.0068(13) 0.0045(13)
C3 0.068(2) 0.0430(18) 0.054(2) -0.0103(16) -0.0102(17) -0.0010(16)
C4 0.055(2) 0.0486(18) 0.053(2) -0.0092(15) -0.0099(15) -0.0037(15)
C5 0.055(2) 0.056(2) 0.0487(19) -0.0117(16) -0.0067(15) -0.0035(16)
O5 0.0961(19) 0.0660(15) 0.0460(13) -0.0251(13) -0.0112(12) 0.0044(11)
C6 0.050(2) 0.0445(18) 0.056(2) -0.0085(14) -0.0029(15) -0.0060(15)
C7 0.077(3) 0.055(2) 0.066(2) -0.0159(18) -0.0112(19) 0.0008(18)
C8 0.084(3) 0.050(2) 0.086(3) -0.0157(19) -0.011(2) 0.002(2)
C9 0.073(3) 0.052(2) 0.098(3) -0.0164(18) -0.002(2) -0.019(2)
C10 0.086(3) 0.064(2) 0.070(2) -0.022(2) -0.006(2) -0.018(2)
C11 0.079(3) 0.054(2) 0.057(2) -0.0170(18) -0.0042(18) -0.0073(17)
C12 0.107(4) 0.053(2) 0.064(3) -0.017(2) -0.013(3) -0.002(2)
F1 0.244(5) 0.0707(18) 0.0569(19) -0.053(2) -0.025(2) 0.0120(14)
F1'' 0.18(2) 0.10(2) 0.07(2) -0.04(2) -0.05(2) 0.033(19)
F2 0.137(3) 0.0565(17) 0.121(3) 0.0069(18) -0.022(2) 0.0097(16)
F2'' 0.15(3) 0.059(18) 0.12(2) -0.049(19) -0.05(2) 0.007(16)
F3 0.118(3) 0.087(2) 0.135(3) -0.059(2) -0.030(2) 0.023(2)
F3'' 0.14(2) 0.060(18) 0.08(2) -0.040(17) -0.042(19) 0.052(16)
C13 0.064(2) 0.062(2) 0.069(2) -0.0067(17) -0.0114(18) -0.0165(19)
O13 0.118(2) 0.0789(18) 0.0542(16) -0.0138(15) -0.0083(15) -0.0153(14)
C14 0.107(3) 0.064(2) 0.093(3) -0.014(2) -0.018(2) -0.032(2)
N1' 0.0623(18) 0.0467(16) 0.0565(17) -0.0101(13) -0.0075(14) -0.0023(13)
N2' 0.0710(19) 0.0489(17) 0.0611(18) -0.0104(14) -0.0097(14) -0.0021(14)
C3' 0.057(2) 0.049(2) 0.070(2) -0.0112(16) -0.0084(17) -0.0059(17)
C4' 0.057(2) 0.057(2) 0.061(2) -0.0148(16) -0.0053(17) -0.0095(17)
C5' 0.053(2) 0.061(2) 0.054(2) -0.0096(16) -0.0055(16) -0.0046(17)
O5' 0.0982(19) 0.0699(16) 0.0563(15) -0.0246(14) -0.0168(13) 0.0045(13)
C6' 0.0479(19) 0.0483(19) 0.062(2) -0.0051(15) -0.0083(16) -0.0067(16)
C7' 0.070(2) 0.054(2) 0.067(2) -0.0113(17) -0.0032(18) -0.0036(18)
C8' 0.077(3) 0.050(2) 0.088(3) -0.0139(18) -0.008(2) 0.002(2)
C9' 0.080(3) 0.057(2) 0.102(3) -0.0088(19) -0.022(2) -0.020(2)
C10' 0.089(3) 0.065(3) 0.080(3) -0.008(2) -0.021(2) -0.019(2)
C11' 0.072(2) 0.058(2) 0.064(2) -0.0108(18) -0.0118(18) -0.0035(18)
C12' 0.086(3) 0.056(2) 0.080(3) -0.015(2) -0.017(2) -0.008(2)
F1' 0.1063(19) 0.0639(14) 0.130(2) 0.0090(13) -0.0078(16) -0.0090(14)
F2' 0.175(3) 0.0663(14) 0.0878(18) -0.0275(15) -0.0512(17) 0.0124(13)
F3' 0.1083(19) 0.0687(14) 0.1132(18) -0.0376(13) -0.0114(14) 0.0012(13)
C13' 0.073(3) 0.075(3) 0.075(3) -0.024(2) -0.006(2) -0.016(2)
O13' 0.131(3) 0.098(2) 0.0654(18) -0.0395(18) -0.0116(17) -0.0173(16)
C14' 0.125(4) 0.083(3) 0.104(3) -0.031(3) -0.018(3) -0.036(3)

loop_
_atom_type_symbol
_atom_type_description
_atom_type_scat_dispersion_real
_atom_type_scat_dispersion_imag
_atom_type_scat_source
C C 0.0033 0.0016 'International Tables Vol C Tables 4.2.6.8 and 6.1.1.4'
H H 0.0000 0.0000 'International Tables Vol C Tables 4.2.6.8 and 6.1.1.4'
N N 0.0061 0.0033 'International Tables Vol C Tables 4.2.6.8 and 6.1.1.4'
O O 0.0106 0.0060 'International Tables Vol C Tables 4.2.6.8 and 6.1.1.4'
F F 0.0171 0.0103 'International Tables Vol C Tables 4.2.6.8 and 6.1.1.4'

loop_
_geom_angle_atom_site_label_1
_geom_angle_atom_site_label_2
_geom_angle_atom_site_label_3
_geom_angle_site_symmetry_1
_geom_angle_site_symmetry_3
_geom_angle
_geom_angle_publ_flag
C5 N1 N2 . . 109.9(2) ?
C5 N1 C6 . . 130.8(3) ?
N2 N1 C6 . . 119.3(2) ?
C3 N2 N1 . . 105.6(2) ?
N2 C3 C4 . . 112.9(3) ?
N2 C3 C12 . . 116.8(3) ?
C4 C3 C12 . . 130.3(3) ?
C5 C4 C3 . . 102.8(3) ?
C5 C4 C13 . . 119.1(3) ?
C3 C4 C13 . . 138.1(3) ?
O5 C5 N1 . . 123.7(3) ?
O5 C5 C4 . . 127.5(3) ?
N1 C5 C4 . . 108.8(3) ?
C5 O5 H5 . . 100.5 ?
C11 C6 C7 . . 120.5(3) ?
C11 C6 N1 . . 118.4(3) ?
C7 C6 N1 . . 121.1(3) ?
C6 C7 C8 . . 119.0(3) ?
C6 C7 H7 . . 120.5 ?
C8 C7 H7 . . 120.5 ?
C9 C8 C7 . . 121.4(4) ?
C9 C8 H8 . . 119.3 ?
C7 C8 H8 . . 119.3 ?
C8 C9 C10 . . 119.0(3) ?
C8 C9 H9 . . 120.5 ?
C10 C9 H9 . . 120.5 ?
C9 C10 C11 . . 120.8(4) ?
C9 C10 H10 . . 119.6 ?
C11 C10 H10 . . 119.6 ?
C6 C11 C10 . . 119.2(3) ?
C6 C11 H11 . . 120.4 ?
C10 C11 H11 . . 120.4 ?
F3'' C12 F1'' . . 110.4(15) ?
F3'' C12 F2'' . . 106.8(15) ?
F1'' C12 F2'' . . 105.9(17) ?
F3 C12 F1 . . 107.1(4) ?
F3 C12 F2 . . 106.0(4) ?
F1 C12 F2 . . 105.5(4) ?
F3'' C12 C3 . . 107.1(14) ?
F1'' C12 C3 . . 109.2(19) ?
F2'' C12 C3 . . 117.4(19) ?
F3 C12 C3 . . 113.5(4) ?
F1 C12 C3 . . 113.1(3) ?
F2 C12 C3 . . 111.1(3) ?
O13 C13 C4 . . 117.9(3) ?
O13 C13 C14 . . 118.9(3) ?
C4 C13 C14 . . 123.1(3) ?
C13 C14 H14A . . 109.5 ?
C13 C14 H14B . . 109.5 ?
H14A C14 H14B . . 109.5 ?
C13 C14 H14C . . 109.5 ?
H14A C14 H14C . . 109.5 ?
H14B C14 H14C . . 109.5 ?
C5' N1' N2' . . 110.4(3) ?
C5' N1' C6' . . 130.3(3) ?
N2' N1' C6' . . 119.2(3) ?
C3' N2' N1' . . 105.4(3) ?
N2' C3' C4' . . 113.0(3) ?
N2' C3' C12' . . 117.5(3) ?
C4' C3' C12' . . 129.4(3) ?
C5' C4' C3' . . 102.8(3) ?
C5' C4' C13' . . 119.1(3) ?
C3' C4' C13' . . 138.1(3) ?
O5' C5' N1' . . 123.6(3) ?
O5' C5' C4' . . 127.9(3) ?
N1' C5' C4' . . 108.4(3) ?
C5' O5' H5' . . 104.8 ?
C7' C6' C11' . . 120.1(3) ?
C7' C6' N1' . . 121.2(3) ?
C11' C6' N1' . . 118.7(3) ?
C8' C7' C6' . . 119.8(3) ?
C8' C7' H7' . . 120.1 ?
C6' C7' H7' . . 120.1 ?
C7' C8' C9' . . 120.6(3) ?
C7' C8' H8' . . 119.7 ?
C9' C8' H8' . . 119.7 ?
C10' C9' C8' . . 119.8(4) ?
C10' C9' H9' . . 120.1 ?
C8' C9' H9' . . 120.1 ?
C9' C10' C11' . . 120.7(4) ?
C9' C10' H10' . . 119.6 ?
C11' C10' H10' . . 119.6 ?
C10' C11' C6' . . 119.1(3) ?
C10' C11' H11' . . 120.5 ?
C6' C11' H11' . . 120.5 ?
F2' C12' F3' . . 106.7(3) ?
F2' C12' F1' . . 107.2(3) ?
F3' C12' F1' . . 105.9(3) ?
F2' C12' C3' . . 112.6(3) ?
F3' C12' C3' . . 112.7(3) ?
F1' C12' C3' . . 111.3(3) ?
O13' C13' C4' . . 118.0(3) ?
O13' C13' C14' . . 119.2(4) ?
C4' C13' C14' . . 122.9(4) ?
C13' C14' H14D . . 109.5 ?
C13' C14' H14E . . 109.5 ?
H14D C14' H14E . . 109.5 ?
C13' C14' H14F . . 109.5 ?
H14D C14' H14F . . 109.5 ?
H14E C14' H14F . . 109.5 ?

loop_
_geom_bond_atom_site_label_1
_geom_bond_atom_site_label_2
_geom_bond_site_symmetry_2
_geom_bond_distance
_geom_bond_publ_flag
N1 C5 . 1.353(4) ?
N1 N2 . 1.378(3) ?
N1 C6 . 1.432(4) ?
N2 C3 . 1.312(4) ?
C3 C4 . 1.413(4) ?
C3 C12 . 1.488(5) ?
C4 C5 . 1.392(4) ?
C4 C13 . 1.440(5) ?
C5 O5 . 1.311(4) ?
O5 H5 . 1.1757 ?
C6 C11 . 1.375(4) ?
C6 C7 . 1.376(4) ?
C7 C8 . 1.377(5) ?
C7 H7 . 0.9300 ?
C8 C9 . 1.364(5) ?
C8 H8 . 0.9300 ?
C9 C10 . 1.373(5) ?
C9 H9 . 0.9300 ?
C10 C11 . 1.383(4) ?
C10 H10 . 0.9300 ?
C11 H11 . 0.9300 ?
C12 F3'' . 1.22(3) ?
C12 F1'' . 1.24(3) ?
C12 F2'' . 1.26(3) ?
C12 F3 . 1.315(5) ?
C12 F1 . 1.323(5) ?
C12 F2 . 1.331(5) ?
C13 O13 . 1.249(4) ?
C13 C14 . 1.486(5) ?
C14 H14A . 0.9600 ?
C14 H14B . 0.9600 ?
C14 H14C . 0.9600 ?
N1' C5' . 1.354(4) ?
N1' N2' . 1.374(3) ?
N1' C6' . 1.432(4) ?
N2' C3' . 1.308(4) ?
C3' C4' . 1.416(5) ?
C3' C12' . 1.499(5) ?
C4' C5' . 1.390(4) ?
C4' C13' . 1.445(5) ?
C5' O5' . 1.306(4) ?
O5' H5' . 1.0662 ?
C6' C7' . 1.377(4) ?
C6' C11' . 1.385(4) ?
C7' C8' . 1.368(5) ?
C7' H7' . 0.9300 ?
C8' C9' . 1.371(5) ?
C8' H8' . 0.9300 ?
C9' C10' . 1.364(5) ?
C9' H9' . 0.9300 ?
C10' C11' . 1.380(5) ?
C10' H10' . 0.9300 ?
C11' H11' . 0.9300 ?
C12' F2' . 1.317(4) ?
C12' F3' . 1.324(4) ?
C12' F1' . 1.335(4) ?
C13' O13' . 1.246(4) ?
C13' C14' . 1.494(5) ?
C14' H14D . 0.9600 ?
C14' H14E . 0.9600 ?
C14' H14F . 0.9600 ?

loop_
_geom_hbond_atom_site_label_D
_geom_hbond_atom_site_label_H
_geom_hbond_atom_site_label_A
_geom_hbond_site_symmetry_A
_geom_hbond_distance_DH
_geom_hbond_distance_HA
_geom_hbond_distance_DA
_geom_hbond_angle_DHA
_geom_hbond_publ_flag
O5 H5 O13 . 1.18 1.60 2.548(3) 132 y
O5' H5' O13' . 1.07 1.65 2.560(4) 139 y
C14 H14B F1' 1_465 0.96 2.55 3.394(5) 146 y
C7 H7 O13 2_667 0.93 2.64 3.446(4) 145 y
C7' H7' O13' 2_766 0.93 2.57 3.406(4) 149 y

loop_
_geom_torsion_atom_site_label_1
_geom_torsion_atom_site_label_2
_geom_torsion_atom_site_label_3
_geom_torsion_atom_site_label_4
_geom_torsion_site_symmetry_1
_geom_torsion_site_symmetry_2
_geom_torsion_site_symmetry_3
_geom_torsion_site_symmetry_4
_geom_torsion
_geom_torsion_publ_flag
C5 N1 N2 C3 . . . . 0.0(3) ?
C6 N1 N2 C3 . . . . 178.1(3) ?
N1 N2 C3 C4 . . . . 0.4(4) ?
N1 N2 C3 C12 . . . . -178.7(3) ?
N2 C3 C4 C5 . . . . -0.6(4) ?
C12 C3 C4 C5 . . . . 178.3(4) ?
N2 C3 C4 C13 . . . . 179.3(4) ?
C12 C3 C4 C13 . . . . -1.9(7) ?
N2 N1 C5 O5 . . . . 178.9(3) ?
C6 N1 C5 O5 . . . . 1.1(5) ?
N2 N1 C5 C4 . . . . -0.4(4) ?
C6 N1 C5 C4 . . . . -178.2(3) ?
C3 C4 C5 O5 . . . . -178.6(3) ?
C13 C4 C5 O5 . . . . 1.4(5) ?
C3 C4 C5 N1 . . . . 0.6(3) ?
C13 C4 C5 N1 . . . . -179.3(3) ?
C5 N1 C6 C11 . . . . 167.1(3) ?
N2 N1 C6 C11 . . . . -10.6(4) ?
C5 N1 C6 C7 . . . . -13.6(5) ?
N2 N1 C6 C7 . . . . 168.8(3) ?
C11 C6 C7 C8 . . . . -0.2(5) ?
N1 C6 C7 C8 . . . . -179.6(3) ?
C6 C7 C8 C9 . . . . 0.9(6) ?
C7 C8 C9 C10 . . . . -1.0(6) ?
C8 C9 C10 C11 . . . . 0.5(6) ?
C7 C6 C11 C10 . . . . -0.3(5) ?
N1 C6 C11 C10 . . . . 179.0(3) ?
C9 C10 C11 C6 . . . . 0.2(5) ?
N2 C3 C12 F3'' . . . . -59(3) ?
C4 C3 C12 F3'' . . . . 122(3) ?
N2 C3 C12 F1'' . . . . 60(3) ?
C4 C3 C12 F1'' . . . . -119(3) ?
N2 C3 C12 F2'' . . . . -179(3) ?
C4 C3 C12 F2'' . . . . 2(3) ?
N2 C3 C12 F3 . . . . -122.2(5) ?
C4 C3 C12 F3 . . . . 59.0(6) ?
N2 C3 C12 F1 . . . . 0.0(6) ?
C4 C3 C12 F1 . . . . -178.9(4) ?
N2 C3 C12 F2 . . . . 118.4(4) ?
C4 C3 C12 F2 . . . . -60.4(6) ?
C5 C4 C13 O13 . . . . -0.3(5) ?
C3 C4 C13 O13 . . . . 179.8(4) ?
C5 C4 C13 C14 . . . . 179.1(3) ?
C3 C4 C13 C14 . . . . -0.8(6) ?
C5' N1' N2' C3' . . . . 0.1(3) ?
C6' N1' N2' C3' . . . . -176.9(3) ?
N1' N2' C3' C4' . . . . 0.0(4) ?
N1' N2' C3' C12' . . . . 177.4(3) ?
N2' C3' C4' C5' . . . . 0.0(4) ?
C12' C3' C4' C5' . . . . -177.1(3) ?
N2' C3' C4' C13' . . . . 179.4(4) ?
C12' C3' C4' C13' . . . . 2.3(7) ?
N2' N1' C5' O5' . . . . 179.5(3) ?
C6' N1' C5' O5' . . . . -3.9(5) ?
N2' N1' C5' C4' . . . . -0.1(4) ?
C6' N1' C5' C4' . . . . 176.5(3) ?
C3' C4' C5' O5' . . . . -179.5(3) ?
C13' C4' C5' O5' . . . . 0.9(5) ?
C3' C4' C5' N1' . . . . 0.1(4) ?
C13' C4' C5' N1' . . . . -179.5(3) ?
C5' N1' C6' C7' . . . . -16.1(5) ?
N2' N1' C6' C7' . . . . 160.2(3) ?
C5' N1' C6' C11' . . . . 165.3(3) ?
N2' N1' C6' C11' . . . . -18.4(4) ?
C11' C6' C7' C8' . . . . 0.8(5) ?
N1' C6' C7' C8' . . . . -177.7(3) ?
C6' C7' C8' C9' . . . . 0.1(6) ?
C7' C8' C9' C10' . . . . -0.8(6) ?
C8' C9' C10' C11' . . . . 0.6(6) ?
C9' C10' C11' C6' . . . . 0.4(6) ?
C7' C6' C11' C10' . . . . -1.1(5) ?
N1' C6' C11' C10' . . . . 177.5(3) ?
N2' C3' C12' F2' . . . . -2.5(5) ?
C4' C3' C12' F2' . . . . 174.5(4) ?
N2' C3' C12' F3' . . . . 118.3(4) ?
C4' C3' C12' F3' . . . . -64.8(5) ?
N2' C3' C12' F1' . . . . -122.9(4) ?
C4' C3' C12' F1' . . . . 54.0(5) ?
C5' C4' C13' O13' . . . . 0.7(5) ?
C3' C4' C13' O13' . . . . -178.6(4) ?
C5' C4' C13' C14' . . . . 180.0(4) ?
C3' C4' C13' C14' . . . . 0.7(7) ?
